data_2242176
loop_
_publ_author_name
'Bateman, Christopher M.'
'Zakharov, Lev N.'
'Abbey, Eric R.'

_publ_section_title
;
 Crystal structure of triphenylphosphoniummethylenetrifluoroborate
;
_journal_coeditor_code LH5846
_journal_issue 8
_journal_name_full 'Acta Crystallographica Section E'
_journal_page_first 1140
_journal_page_last 1142
_journal_paper_doi 10.1107/S2056989017009884
_journal_volume 73
_journal_year 2017
_chemical_formula_iupac 'C19 H17 B F3 P'
_chemical_formula_moiety 'C19 H17 B F3 P'
_chemical_formula_sum 'C19 H17 B F3 P'
_chemical_formula_weight 344.10
_chemical_name_systematic
;
Triphenylphosphoniummethylenetrifluoroborate
;
_space_group_crystal_system triclinic
_space_group_IT_number 2
_space_group_name_Hall '-P 1'
_space_group_name_H-M_alt 'P -1'
_symmetry_space_group_name_Hall '-P 1'
_symmetry_space_group_name_H-M 'P -1'
_atom_sites_solution_hydrogens difmap
_audit_creation_method SHELXL-2013
_cell_angle_alpha 64.609(6)
_cell_angle_beta 87.539(7)
_cell_angle_gamma 86.660(7)
_cell_formula_units_Z 2
_cell_length_a 9.514(2)
_cell_length_b 9.870(3)
_cell_length_c 9.883(3)
_cell_measurement_reflns_used 2126
_cell_measurement_temperature 173(2)
_cell_measurement_theta_max 23.89
_cell_measurement_theta_min 2.29
_cell_volume 836.8(4)
_computing_cell_refinement
;
SAINT (Bruker, 2012)
;
_computing_data_collection
;
APEX2 (Bruker, 2012)
;
_computing_data_reduction
;
SAINT (Bruker, 2012)
;
_computing_molecular_graphics
;
SHELXTL (Sheldrick, 2008)
;
_computing_publication_material
;
SHELXTL (Sheldrick, 2008)
;
_computing_structure_refinement
;
SHELXL2013 (Sheldrick 2015)
;
_computing_structure_solution
;
SHELXS97 (Sheldrick 2008)
;
_diffrn_ambient_temperature 173(2)
_diffrn_measured_fraction_theta_full 0.976
_diffrn_measured_fraction_theta_max 1.000
_diffrn_measurement_device_type 'Bruker APEXII CCD'
_diffrn_measurement_method '\f and \w scans'
_diffrn_radiation_type MoK\a
_diffrn_radiation_wavelength 0.71073
_diffrn_reflns_av_R_equivalents 0.0613
_diffrn_reflns_limit_h_max 11
_diffrn_reflns_limit_h_min -11
_diffrn_reflns_limit_k_max 11
_diffrn_reflns_limit_k_min -10
_diffrn_reflns_limit_l_max 11
_diffrn_reflns_limit_l_min -11
_diffrn_reflns_number 11811
_diffrn_reflns_theta_full 25.242
_diffrn_reflns_theta_max 24.996
_diffrn_reflns_theta_min 2.145
_exptl_absorpt_coefficient_mu 0.191
_exptl_absorpt_correction_T_max 1.0000
_exptl_absorpt_correction_T_min 0.9247
_exptl_absorpt_correction_type multi-scan
_exptl_absorpt_process_details
;
(SADABS; Bruker, 2012)
;
_exptl_crystal_colour colorless
_exptl_crystal_density_diffrn 1.366
_exptl_crystal_description plate
_exptl_crystal_F_000 356
_exptl_crystal_size_max 0.130
_exptl_crystal_size_mid 0.070
_exptl_crystal_size_min 0.010
_refine_diff_density_max 0.256
_refine_diff_density_min -0.289
_refine_ls_extinction_method none
_refine_ls_goodness_of_fit_ref 1.023
_refine_ls_hydrogen_treatment refall
_refine_ls_matrix_type full
_refine_ls_number_parameters 285
_refine_ls_number_reflns 2953
_refine_ls_number_restraints 0
_refine_ls_restrained_S_all 1.023
_refine_ls_R_factor_all 0.0758
_refine_ls_R_factor_gt 0.0405
_refine_ls_shift/su_max 0.000
_refine_ls_shift/su_mean 0.000
_refine_ls_structure_factor_coef Fsqd
_refine_ls_weighting_details 'w=1/[\s^2^(Fo^2^)+(0.0458P)^2^] where P=(Fo^2^+2Fc^2^)/3'
_refine_ls_weighting_scheme calc
_refine_ls_wR_factor_gt 0.0827
_refine_ls_wR_factor_ref 0.0941
_reflns_number_gt 2090
_reflns_number_total 2953
_reflns_threshold_expression 'I > 2\s(I)'
_cod_data_source_file lh5846sup1.cif
_cod_data_source_block I
_cod_database_code 2242176
_shelx_space_group_comment
;
The symmetry employed for this shelxl refinement is uniquely defined
by the following loop, which should always be used as a source of
symmetry information in preference to the above space-group names.
They are only intended as comments.
;
_shelx_estimated_absorpt_t_min 0.976
_shelx_estimated_absorpt_t_max 0.998
_shelxl_version_number .2013

loop_
_space_group_symop_operation_xyz
'x, y, z'
'-x, -y, -z'

loop_
_atom_site_type_symbol
_atom_site_label
_atom_site_fract_x
_atom_site_fract_y
_atom_site_fract_z
_atom_site_U_iso_or_equiv
_atom_site_adp_type
_atom_site_calc_flag
_atom_site_occupancy
P P1 0.88100(6) 0.18041(7) 0.68950(7) 0.01697(18) Uani d 1
B B1 0.6884(3) 0.2752(3) 0.8793(3) 0.0230(7) Uani d 1
F F1 0.58103(14) 0.26765(16) 0.79007(15) 0.0321(4) Uani d 1
F F2 0.66153(16) 0.40289(16) 0.90564(16) 0.0385(4) Uani d 1
F F3 0.68558(16) 0.14803(16) 1.01567(15) 0.0381(4) Uani d 1
C C1 0.8421(3) 0.2870(3) 0.7950(3) 0.0208(6) Uani d 1
C C2 0.7769(2) 0.2468(2) 0.5241(2) 0.0159(5) Uani d 1
C C3 0.7246(3) 0.3952(3) 0.4576(3) 0.0244(6) Uani d 1
C C4 0.6496(3) 0.4457(3) 0.3269(3) 0.0290(6) Uani d 1
C C5 0.6268(3) 0.3508(3) 0.2611(3) 0.0260(6) Uani d 1
C C6 0.6785(3) 0.2042(3) 0.3260(3) 0.0270(6) Uani d 1
C C7 0.7526(3) 0.1511(3) 0.4578(3) 0.0227(6) Uani d 1
C C8 1.0645(2) 0.1992(2) 0.6332(2) 0.0177(5) Uani d 1
C C9 1.1081(3) 0.2542(3) 0.4834(3) 0.0208(6) Uani d 1
C C10 1.2509(3) 0.2685(3) 0.4467(3) 0.0271(6) Uani d 1
C C11 1.3487(3) 0.2274(3) 0.5571(3) 0.0282(6) Uani d 1
C C12 1.3064(3) 0.1730(3) 0.7066(3) 0.0249(6) Uani d 1
C C13 1.1648(2) 0.1596(3) 0.7452(3) 0.0224(6) Uani d 1
C C14 0.8521(2) -0.0170(3) 0.7952(2) 0.0175(5) Uani d 1
C C15 0.9617(3) -0.1247(3) 0.8201(3) 0.0221(6) Uani d 1
C C16 0.9361(3) -0.2760(3) 0.8966(3) 0.0276(6) Uani d 1
C C17 0.8011(3) -0.3208(3) 0.9478(3) 0.0296(6) Uani d 1
C C18 0.6919(3) -0.2144(3) 0.9237(3) 0.0293(6) Uani d 1
C C19 0.7161(3) -0.0636(3) 0.8475(3) 0.0234(6) Uani d 1
H H1A 0.860(3) 0.389(3) 0.727(3) 0.034(8) Uiso d 1
H H1B 0.913(3) 0.256(3) 0.864(3) 0.036(8) Uiso d 1
H H3 0.736(3) 0.457(3) 0.510(3) 0.048(8) Uiso d 1
H H4 0.616(2) 0.547(3) 0.282(2) 0.024(7) Uiso d 1
H H5 0.578(2) 0.385(3) 0.171(3) 0.029(7) Uiso d 1
H H6 0.662(3) 0.139(3) 0.281(3) 0.032(7) Uiso d 1
H H7 0.785(2) 0.043(3) 0.508(2) 0.022(6) Uiso d 1
H H9 1.043(2) 0.282(2) 0.404(2) 0.019(6) Uiso d 1
H H10 1.279(2) 0.310(3) 0.342(3) 0.030(7) Uiso d 1
H H11 1.441(3) 0.233(3) 0.535(3) 0.028(7) Uiso d 1
H H12 1.374(3) 0.148(3) 0.784(3) 0.039(8) Uiso d 1
H H13 1.135(2) 0.119(2) 0.851(3) 0.024(6) Uiso d 1
H H15 1.055(2) -0.099(2) 0.789(2) 0.020(6) Uiso d 1
H H16 1.014(3) -0.352(3) 0.915(3) 0.036(7) Uiso d 1
H H17 0.785(3) -0.429(3) 1.000(3) 0.042(8) Uiso d 1
H H18 0.603(3) -0.246(3) 0.958(3) 0.032(7) Uiso d 1
H H19 0.639(2) 0.011(3) 0.829(2) 0.023(6) Uiso d 1

loop_
_atom_site_aniso_label
_atom_site_aniso_U_11
_atom_site_aniso_U_22
_atom_site_aniso_U_33
_atom_site_aniso_U_12
_atom_site_aniso_U_13
_atom_site_aniso_U_23
P1 0.0150(3) 0.0181(4) 0.0176(3) -0.0004(2) -0.0011(2) -0.0073(3)
B1 0.0240(16) 0.0278(18) 0.0209(15) 0.0002(13) -0.0003(12) -0.0141(13)
F1 0.0175(7) 0.0438(10) 0.0395(9) 0.0008(6) -0.0033(6) -0.0220(8)
F2 0.0425(9) 0.0369(10) 0.0466(10) -0.0011(7) 0.0079(7) -0.0287(8)
F3 0.0475(10) 0.0350(9) 0.0237(8) 0.0007(7) 0.0056(7) -0.0058(7)
C1 0.0199(13) 0.0252(16) 0.0203(13) -0.0003(11) -0.0050(11) -0.0123(12)
C2 0.0132(12) 0.0185(14) 0.0163(12) -0.0006(10) 0.0006(9) -0.0078(10)
C3 0.0286(14) 0.0200(15) 0.0252(13) -0.0005(11) -0.0048(11) -0.0100(12)
C4 0.0344(16) 0.0198(16) 0.0270(14) 0.0022(12) -0.0058(12) -0.0044(12)
C5 0.0255(14) 0.0309(17) 0.0167(13) -0.0010(12) -0.0047(11) -0.0051(12)
C6 0.0273(14) 0.0368(17) 0.0250(14) -0.0013(12) -0.0035(11) -0.0205(13)
C7 0.0283(14) 0.0198(15) 0.0220(13) 0.0021(11) -0.0040(11) -0.0108(12)
C8 0.0173(12) 0.0140(13) 0.0212(12) -0.0012(10) -0.0003(10) -0.0069(10)
C9 0.0215(13) 0.0191(14) 0.0224(13) -0.0003(10) -0.0006(11) -0.0093(11)
C10 0.0301(15) 0.0254(16) 0.0269(15) -0.0053(12) 0.0085(12) -0.0124(12)
C11 0.0174(14) 0.0246(16) 0.0433(17) -0.0053(11) 0.0070(13) -0.0153(13)
C12 0.0182(14) 0.0222(15) 0.0332(15) -0.0034(11) -0.0032(12) -0.0102(12)
C13 0.0190(13) 0.0228(14) 0.0221(13) -0.0027(10) 0.0001(11) -0.0063(11)
C14 0.0188(12) 0.0195(14) 0.0152(12) -0.0023(10) -0.0021(9) -0.0081(10)
C15 0.0210(14) 0.0238(15) 0.0205(13) -0.0042(11) -0.0007(11) -0.0082(11)
C16 0.0343(16) 0.0196(15) 0.0277(14) 0.0022(12) -0.0050(12) -0.0091(12)
C17 0.0448(18) 0.0187(16) 0.0238(14) -0.0086(13) 0.0007(12) -0.0070(12)
C18 0.0292(16) 0.0316(17) 0.0293(15) -0.0142(13) 0.0073(12) -0.0145(13)
C19 0.0192(13) 0.0257(15) 0.0264(14) -0.0030(12) 0.0012(11) -0.0120(12)

loop_
_atom_type_symbol
_atom_type_description
_atom_type_scat_dispersion_real
_atom_type_scat_dispersion_imag
_atom_type_scat_source
C C 0.0033 0.0016 'International Tables Vol C Tables 4.2.6.8 and 6.1.1.4'
H H 0.0000 0.0000 'International Tables Vol C Tables 4.2.6.8 and 6.1.1.4'
B B 0.0013 0.0007 'International Tables Vol C Tables 4.2.6.8 and 6.1.1.4'
F F 0.0171 0.0103 'International Tables Vol C Tables 4.2.6.8 and 6.1.1.4'
P P 0.1023 0.0942 'International Tables Vol C Tables 4.2.6.8 and 6.1.1.4'

loop_
_geom_angle_atom_site_label_1
_geom_angle_atom_site_label_2
_geom_angle_atom_site_label_3
_geom_angle
C1 P1 C2 111.67(12)
C1 P1 C8 108.25(11)
C2 P1 C8 108.48(10)
C1 P1 C14 113.04(12)
C2 P1 C14 107.54(10)
C8 P1 C14 107.70(11)
F3 B1 F2 109.0(2)
F3 B1 F1 108.4(2)
F2 B1 F1 108.5(2)
F3 B1 C1 110.9(2)
F2 B1 C1 109.1(2)
F1 B1 C1 110.84(19)
B1 C1 P1 119.66(17)
B1 C1 H1A 111.2(15)
P1 C1 H1A 105.1(15)
B1 C1 H1B 110.3(16)
P1 C1 H1B 103.3(16)
H1A C1 H1B 106(2)
C3 C2 C7 119.4(2)
C3 C2 P1 120.63(17)
C7 C2 P1 119.90(17)
C4 C3 C2 119.7(2)
C4 C3 H3 122.1(16)
C2 C3 H3 118.0(16)
C5 C4 C3 120.6(3)
C5 C4 H4 120.7(14)
C3 C4 H4 118.7(14)
C6 C5 C4 120.0(2)
C6 C5 H5 118.9(15)
C4 C5 H5 121.1(15)
C5 C6 C7 120.3(2)
C5 C6 H6 119.8(15)
C7 C6 H6 119.9(15)
C6 C7 C2 120.0(2)
C6 C7 H7 120.3(13)
C2 C7 H7 119.6(13)
C9 C8 C13 119.8(2)
C9 C8 P1 122.17(18)
C13 C8 P1 118.04(17)
C10 C9 C8 119.6(2)
C10 C9 H9 117.9(13)
C8 C9 H9 122.5(13)
C11 C10 C9 120.4(2)
C11 C10 H10 121.1(14)
C9 C10 H10 118.5(14)
C10 C11 C12 120.6(2)
C10 C11 H11 121.3(15)
C12 C11 H11 118.1(15)
C13 C12 C11 119.9(2)
C13 C12 H12 119.0(15)
C11 C12 H12 121.1(15)
C12 C13 C8 119.8(2)
C12 C13 H13 120.1(13)
C8 C13 H13 120.1(13)
C15 C14 C19 119.2(2)
C15 C14 P1 121.19(17)
C19 C14 P1 119.50(18)
C16 C15 C14 120.3(2)
C16 C15 H15 117.2(14)
C14 C15 H15 122.5(14)
C17 C16 C15 120.0(3)
C17 C16 H16 120.0(15)
C15 C16 H16 120.0(15)
C16 C17 C18 120.1(3)
C16 C17 H17 118.8(15)
C18 C17 H17 121.2(15)
C19 C18 C17 120.4(3)
C19 C18 H18 120.3(16)
C17 C18 H18 119.2(16)
C18 C19 C14 120.0(2)
C18 C19 H19 120.6(13)
C14 C19 H19 119.4(13)

loop_
_geom_bond_atom_site_label_1
_geom_bond_atom_site_label_2
_geom_bond_distance
P1 C1 1.787(2)
P1 C2 1.796(2)
P1 C8 1.805(2)
P1 C14 1.804(2)
B1 F3 1.394(3)
B1 F2 1.400(3)
B1 F1 1.404(3)
B1 C1 1.636(4)
C1 H1A 0.96(3)
C1 H1B 0.92(3)
C2 C3 1.394(3)
C2 C7 1.395(3)
C3 C4 1.383(3)
C3 H3 0.97(3)
C4 C5 1.380(4)
C4 H4 0.95(2)
C5 C6 1.377(4)
C5 H5 0.94(2)
C6 C7 1.385(3)
C6 H6 0.95(2)
C7 H7 1.00(2)
C8 C9 1.394(3)
C8 C13 1.401(3)
C9 C10 1.390(3)
C9 H9 0.96(2)
C10 C11 1.373(4)
C10 H10 0.96(2)
C11 C12 1.388(4)
C11 H11 0.89(2)
C12 C13 1.383(3)
C12 H12 0.95(3)
C13 H13 0.99(2)
C14 C15 1.395(3)
C14 C19 1.401(3)
C15 C16 1.385(3)
C15 H15 0.94(2)
C16 C17 1.385(4)
C16 H16 0.99(3)
C17 C18 1.385(4)
C17 H17 0.99(3)
C18 C19 1.378(3)
C18 H18 0.92(3)
C19 H19 0.97(2)

loop_
_geom_hbond_atom_site_label_D
_geom_hbond_atom_site_label_H
_geom_hbond_atom_site_label_A
_geom_hbond_site_symmetry_A
_geom_hbond_distance_DH
_geom_hbond_distance_HA
_geom_hbond_distance_DA
_geom_hbond_angle_DHA
C4 H4 F1 2_666 0.95(3) 2.44(2) 3.293(4) 149.7(17)
C12 H12 F1 1_655 0.96(3) 2.37(3) 3.084(3) 131(2)
C19 H19 F1 . 0.97(2) 2.43(2) 3.263(3) 143.9(18)
C11 H11 Cg 1_655 0.89(3) 2.77(3) 3.639(3) 165(2)

loop_
_geom_torsion_atom_site_label_1
_geom_torsion_atom_site_label_2
_geom_torsion_atom_site_label_3
_geom_torsion_atom_site_label_4
_geom_torsion
F3 B1 C1 P1 81.6(2)
F2 B1 C1 P1 -158.33(17)
F1 B1 C1 P1 -38.9(3)
C2 P1 C1 B1 68.2(2)
C8 P1 C1 B1 -172.42(19)
C14 P1 C1 B1 -53.2(2)
C1 P1 C2 C3 25.8(2)
C8 P1 C2 C3 -93.4(2)
C14 P1 C2 C3 150.38(18)
C1 P1 C2 C7 -156.73(19)
C8 P1 C2 C7 84.1(2)
C14 P1 C2 C7 -32.2(2)
C7 C2 C3 C4 -0.1(4)
P1 C2 C3 C4 177.32(19)
C2 C3 C4 C5 -0.3(4)
C3 C4 C5 C6 0.2(4)
C4 C5 C6 C7 0.5(4)
C5 C6 C7 C2 -1.0(4)
C3 C2 C7 C6 0.8(4)
P1 C2 C7 C6 -176.70(18)
C1 P1 C8 C9 -122.6(2)
C2 P1 C8 C9 -1.3(2)
C14 P1 C8 C9 114.8(2)
C1 P1 C8 C13 55.9(2)
C2 P1 C8 C13 177.28(18)
C14 P1 C8 C13 -66.6(2)
C13 C8 C9 C10 0.4(3)
P1 C8 C9 C10 178.94(18)
C8 C9 C10 C11 0.6(4)
C9 C10 C11 C12 -0.8(4)
C10 C11 C12 C13 0.1(4)
C11 C12 C13 C8 0.8(4)
C9 C8 C13 C12 -1.1(3)
P1 C8 C13 C12 -179.71(19)
C1 P1 C14 C15 -119.9(2)
C2 P1 C14 C15 116.40(19)
C8 P1 C14 C15 -0.3(2)
C1 P1 C14 C19 63.0(2)
C2 P1 C14 C19 -60.7(2)
C8 P1 C14 C19 -177.42(18)
C19 C14 C15 C16 -0.4(3)
P1 C14 C15 C16 -177.49(18)
C14 C15 C16 C17 0.4(4)
C15 C16 C17 C18 -0.5(4)
C16 C17 C18 C19 0.6(4)
C17 C18 C19 C14 -0.6(4)
C15 C14 C19 C18 0.5(3)

_cod_database_fobs_code 2242176
